data_7105435
loop_
_publ_author_name
'Cresswell, Ammie L'
'Piepenbrock, Marc-Oliver M'
'Steed, Jonathan W'

_publ_section_title
;
 A water soluble, anion-binding zwitterionic capsule based on
 electrostatic interactions between self-complementary hemispheres.
;
_journal_issue 16
_journal_name_full 'Chemical communications (Cambridge, England)'
_journal_page_first 2787
_journal_page_last 2789
_journal_paper_doi 10.1039/b926149d
_journal_volume 46
_journal_year 2010
_chemical_formula_sum 'C33 H38 F6 N3 O8 P'
_chemical_formula_weight 749.63
_chemical_name_common 'Ammies PF6 acid'
_chemical_name_systematic
;
?
;
_space_group_IT_number 2
_symmetry_cell_setting triclinic
_symmetry_space_group_name_Hall '-P 1'
_symmetry_space_group_name_H-M 'P -1'
_atom_sites_solution_hydrogens geom
_atom_sites_solution_primary direct
_atom_sites_solution_secondary difmap
_audit_creation_method SHELXL-97
_cell_angle_alpha 77.5830(10)
_cell_angle_beta 67.744(2)
_cell_angle_gamma 88.694(2)
_cell_formula_units_Z 2
_cell_length_a 11.9455(4)
_cell_length_b 12.1050(5)
_cell_length_c 12.7773(5)
_cell_measurement_reflns_used 896
_cell_measurement_temperature 120(2)
_cell_measurement_theta_max 61.903
_cell_measurement_theta_min 5.220
_cell_volume 1666.44(11)
_computing_cell_refinement SAINT
_computing_data_collection SAINT
_computing_data_reduction SAINT
_computing_molecular_graphics X-Seed
_computing_structure_refinement 'SHELXL-97 (Sheldrick, 1997)'
_computing_structure_solution 'SHELXS-97 (Sheldrick, 1990)'
_diffrn_ambient_temperature 120(2)
_diffrn_measured_fraction_theta_full 1.000
_diffrn_measured_fraction_theta_max 1.000
_diffrn_measurement_device_type SMART6000
_diffrn_radiation_monochromator graphite
_diffrn_radiation_source 'fine-focus sealed tube'
_diffrn_radiation_type MoK\a
_diffrn_radiation_wavelength 0.71073
_diffrn_reflns_av_R_equivalents 0.0358
_diffrn_reflns_av_sigmaI/netI 0.0500
_diffrn_reflns_limit_h_max 15
_diffrn_reflns_limit_h_min -15
_diffrn_reflns_limit_k_max 15
_diffrn_reflns_limit_k_min -15
_diffrn_reflns_limit_l_max 16
_diffrn_reflns_limit_l_min -16
_diffrn_reflns_number 21557
_diffrn_reflns_theta_full 27.50
_diffrn_reflns_theta_max 27.50
_diffrn_reflns_theta_min 1.73
_exptl_absorpt_coefficient_mu 0.173
_exptl_absorpt_correction_T_max 0.9863
_exptl_absorpt_correction_T_min 0.9340
_exptl_absorpt_correction_type empirical
_exptl_crystal_colour colourless
_exptl_crystal_density_diffrn 1.494
_exptl_crystal_density_method 'not measured'
_exptl_crystal_description block
_exptl_crystal_F_000 780
_exptl_crystal_size_max 0.40
_exptl_crystal_size_mid 0.20
_exptl_crystal_size_min 0.08
_refine_diff_density_max 0.471
_refine_diff_density_min -0.403
_refine_diff_density_rms 0.069
_refine_ls_extinction_method none
_refine_ls_goodness_of_fit_ref 1.049
_refine_ls_hydrogen_treatment noref
_refine_ls_matrix_type full
_refine_ls_number_parameters 480
_refine_ls_number_reflns 7660
_refine_ls_number_restraints 6
_refine_ls_restrained_S_all 1.049
_refine_ls_R_factor_all 0.0655
_refine_ls_R_factor_gt 0.0497
_refine_ls_shift/su_max 0.000
_refine_ls_shift/su_mean 0.000
_refine_ls_structure_factor_coef Fsqd
_refine_ls_weighting_details 'calc w=1/[\s^2^(Fo^2^)+(0.0759P)^2^+0.5252P] where P=(Fo^2^+2Fc^2^)/3'
_refine_ls_weighting_scheme calc
_refine_ls_wR_factor_gt 0.1289
_refine_ls_wR_factor_ref 0.1417
_reflns_number_gt 5886
_reflns_number_total 7660
_reflns_threshold_expression >2sigma(I)
_cod_data_source_file b926149d.txt
_cod_data_source_block SRV051.CIF
_cod_original_sg_symbol_H-M P-1
_cod_database_code 7105435

loop_
_symmetry_equiv_pos_as_xyz
'x, y, z'
'-x, -y, -z'

loop_
_atom_site_label
_atom_site_type_symbol
_atom_site_fract_x
_atom_site_fract_y
_atom_site_fract_z
_atom_site_U_iso_or_equiv
_atom_site_adp_type
_atom_site_occupancy
_atom_site_symmetry_multiplicity
_atom_site_calc_flag
_atom_site_refinement_flags
_atom_site_disorder_assembly
_atom_site_disorder_group
P1 P 0.95073(4) 0.70358(4) 0.14997(4) 0.02145(13) Uani 1 1 d . . .
F1 F 0.87715(11) 0.71776(10) 0.27979(10) 0.0291(3) Uani 1 1 d . . .
O1 O 1.43589(15) 1.69333(13) 0.01421(13) 0.0359(4) Uani 1 1 d . . .
C1 C 1.01992(16) 1.20661(15) 0.32260(15) 0.0166(3) Uani 1 1 d . . .
F2 F 1.02508(10) 0.69055(10) 0.01834(10) 0.0261(3) Uani 1 1 d . . .
O2 O 1.38562(14) 1.62100(12) 0.20475(12) 0.0294(3) Uani 1 1 d . . .
C2 C 0.93067(16) 1.26013(14) 0.39988(15) 0.0172(3) Uani 1 1 d . . .
F3 F 0.97544(11) 0.83910(10) 0.10578(10) 0.0295(3) Uani 1 1 d . . .
O3 O 0.59321(12) 1.76435(11) 0.47078(12) 0.0238(3) Uani 1 1 d . . .
C3 C 0.80955(16) 1.21588(15) 0.44753(15) 0.0174(4) Uani 1 1 d . . .
F4 F 0.92685(11) 0.56866(10) 0.19211(10) 0.0300(3) Uani 1 1 d . . .
O4 O 0.66814(13) 1.66997(12) 0.59857(13) 0.0274(3) Uani 1 1 d . . .
C4 C 0.77641(16) 1.11932(15) 0.41877(15) 0.0169(3) Uani 1 1 d . . .
F5 F 1.07391(10) 0.69584(11) 0.17249(10) 0.0306(3) Uani 1 1 d . . .
O5 O 0.43746(12) 0.91102(12) 0.13805(12) 0.0238(3) Uani 1 1 d . . .
C5 C 0.86650(15) 1.06888(14) 0.33859(15) 0.0162(3) Uani 1 1 d . . .
F6 F 0.82854(10) 0.71232(11) 0.12591(11) 0.0305(3) Uani 1 1 d . . .
O6 O 0.52448(13) 0.76428(11) 0.20939(13) 0.0265(3) Uani 1 1 d . . .
C6 C 0.98813(16) 1.11250(15) 0.28841(15) 0.0166(3) Uani 1 1 d . . .
H6 H 0.452(3) 0.698(3) 0.211(3) 0.074(10) Uiso 1 1 d . . .
C7 C 1.15229(16) 1.24759(15) 0.28036(16) 0.0182(4) Uani 1 1 d . . .
H7A H 1.1690 1.2609 0.3470 0.022 Uiso 1 1 calc R . .
H7B H 1.2037 1.1872 0.2505 0.022 Uiso 1 1 calc R . .
N8 N 1.18726(13) 1.35455(13) 0.18671(13) 0.0186(3) Uani 1 1 d . . .
C9 C 1.26231(16) 1.43493(15) 0.18982(16) 0.0201(4) Uani 1 1 d . . .
H9 H 1.2891 1.4246 0.2523 0.024 Uiso 1 1 calc R . .
C10 C 1.29995(17) 1.53179(16) 0.10234(16) 0.0221(4) Uani 1 1 d . . .
C11 C 1.25936(18) 1.54526(17) 0.01201(17) 0.0257(4) Uani 1 1 d . . .
H11 H 1.2852 1.6110 -0.0493 0.031 Uiso 1 1 calc R . .
C12 C 1.18163(19) 1.46320(17) 0.01153(18) 0.0273(4) Uani 1 1 d . . .
H12 H 1.1524 1.4724 -0.0492 0.033 Uiso 1 1 calc R . .
C13 C 1.14698(18) 1.36779(16) 0.10014(17) 0.0230(4) Uani 1 1 d . . .
H13 H 1.0939 1.3105 0.1001 0.028 Uiso 1 1 calc R . .
C14 C 1.38168(18) 1.62345(17) 0.10538(17) 0.0246(4) Uani 1 1 d . . .
C15 C 0.71420(16) 1.27315(15) 0.53200(16) 0.0190(4) Uani 1 1 d . . .
H15A H 0.6404 1.2214 0.5741 0.023 Uiso 1 1 calc R . .
H15B H 0.7448 1.2887 0.5897 0.023 Uiso 1 1 calc R . .
N16 N 0.68231(13) 1.38178(13) 0.47149(13) 0.0175(3) Uani 1 1 d . . .
C17 C 0.67499(16) 1.47531(15) 0.51515(16) 0.0187(4) Uani 1 1 d . . .
H17 H 0.6897 1.4708 0.5840 0.022 Uiso 1 1 calc R . .
C18 C 0.64662(15) 1.57685(15) 0.46136(16) 0.0185(4) Uani 1 1 d . . .
C19 C 0.62462(16) 1.58164(15) 0.36107(16) 0.0192(4) Uani 1 1 d . . .
H19 H 0.6059 1.6510 0.3219 0.023 Uiso 1 1 calc R . .
C20 C 0.63026(17) 1.48412(16) 0.31859(16) 0.0219(4) Uani 1 1 d . . .
H20 H 0.6142 1.4864 0.2508 0.026 Uiso 1 1 calc R . .
C21 C 0.65902(16) 1.38496(16) 0.37490(16) 0.0204(4) Uani 1 1 d . . .
H21 H 0.6627 1.3182 0.3463 0.024 Uiso 1 1 calc R . .
C22 C 0.63607(16) 1.68054(15) 0.51403(16) 0.0192(4) Uani 1 1 d . . .
C23 C 0.83088(16) 0.96503(15) 0.30764(15) 0.0170(3) Uani 1 1 d . . .
H23A H 0.9042 0.9242 0.2744 0.020 Uiso 1 1 calc R . .
H23B H 0.7750 0.9136 0.3791 0.020 Uiso 1 1 calc R . .
N24 N 0.77048(13) 0.99370(12) 0.22200(13) 0.0164(3) Uani 1 1 d . . .
C25 C 0.68177(16) 0.92118(15) 0.23023(15) 0.0169(3) Uani 1 1 d . . .
H25 H 0.6594 0.8531 0.2887 0.020 Uiso 1 1 calc R . .
C26 C 0.62354(16) 0.94595(15) 0.15364(16) 0.0176(3) Uani 1 1 d . . .
C27 C 0.65899(17) 1.04459(16) 0.06681(16) 0.0203(4) Uani 1 1 d . . .
H27 H 0.6186 1.0635 0.0146 0.024 Uiso 1 1 calc R . .
C28 C 0.75351(17) 1.11479(16) 0.05727(16) 0.0227(4) Uani 1 1 d . . .
H28 H 0.7809 1.1809 -0.0035 0.027 Uiso 1 1 calc R . .
C29 C 0.80790(16) 1.08816(16) 0.13653(16) 0.0205(4) Uani 1 1 d . . .
H29 H 0.8723 1.1368 0.1309 0.025 Uiso 1 1 calc R . .
C30 C 0.51894(16) 0.86989(16) 0.16647(15) 0.0191(4) Uani 1 1 d . . .
C31 C 0.96600(17) 1.36324(15) 0.43300(16) 0.0188(4) Uani 1 1 d . . .
H31A H 0.8983 1.4141 0.4470 0.023 Uiso 1 1 calc R . .
H31B H 1.0371 1.4052 0.3673 0.023 Uiso 1 1 calc R . .
C32 C 0.9967(2) 1.33265(17) 0.54162(18) 0.0278(4) Uani 1 1 d . . .
H32A H 1.0194 1.4021 0.5587 0.042 Uiso 1 1 calc R . .
H32B H 1.0646 1.2832 0.5279 0.042 Uiso 1 1 calc R . .
H32C H 0.9259 1.2932 0.6076 0.042 Uiso 1 1 calc R . .
C33 C 0.64804(16) 1.06564(15) 0.47718(16) 0.0193(4) Uani 1 1 d . . .
H33A H 0.6317 1.0231 0.4259 0.023 Uiso 1 1 calc R . .
H33B H 0.5900 1.1258 0.4901 0.023 Uiso 1 1 calc R . .
C34 C 0.62944(17) 0.98491(17) 0.59383(17) 0.0240(4) Uani 1 1 d . . .
H34A H 0.5460 0.9514 0.6300 0.036 Uiso 1 1 calc R . .
H34B H 0.6445 1.0272 0.6450 0.036 Uiso 1 1 calc R . .
H34C H 0.6859 0.9246 0.5809 0.036 Uiso 1 1 calc R . .
C35 C 1.08336(16) 1.05620(15) 0.20261(16) 0.0203(4) Uani 1 1 d . . .
H35A H 1.1503 1.1129 0.1502 0.024 Uiso 1 1 calc R . .
H35B H 1.0470 1.0277 0.1548 0.024 Uiso 1 1 calc R . .
C36 C 1.13390(18) 0.95797(17) 0.26462(19) 0.0283(4) Uani 1 1 d . . .
H36A H 1.1951 0.9235 0.2071 0.042 Uiso 1 1 calc R . .
H36B H 1.0680 0.9011 0.3154 0.042 Uiso 1 1 calc R . .
H36C H 1.1710 0.9863 0.3111 0.042 Uiso 1 1 calc R . .
O1W O 1.63049(14) 1.85526(13) -0.10368(16) 0.0406(4) Uani 1 1 d D . .
O2W O 0.44910(15) 1.72968(15) 0.76919(14) 0.0384(4) Uani 1 1 d D . .
H3W H 0.5283(9) 1.722(3) 0.7145(16) 0.056(9) Uiso 1 1 d D . .
H4W H 0.461(2) 1.735(3) 0.8379(13) 0.078(11) Uiso 1 1 d D . .
H1W H 1.5647(15) 1.8031(16) -0.050(2) 0.068(10) Uiso 1 1 d D . .
H2W H 1.594(2) 1.9247(12) -0.119(3) 0.075(11) Uiso 1 1 d D . .

loop_
_atom_site_aniso_label
_atom_site_aniso_U_11
_atom_site_aniso_U_22
_atom_site_aniso_U_33
_atom_site_aniso_U_23
_atom_site_aniso_U_13
_atom_site_aniso_U_12
P1 0.0223(3) 0.0216(3) 0.0204(3) -0.00684(19) -0.00681(19) -0.00205(19)
F1 0.0302(6) 0.0315(7) 0.0210(6) -0.0095(5) -0.0026(5) -0.0040(5)
O1 0.0449(9) 0.0323(8) 0.0271(8) 0.0015(7) -0.0129(7) -0.0200(7)
C1 0.0180(8) 0.0158(8) 0.0178(8) -0.0030(7) -0.0091(7) -0.0002(6)
F2 0.0277(6) 0.0292(6) 0.0222(6) -0.0104(5) -0.0078(5) 0.0008(5)
O2 0.0381(8) 0.0241(7) 0.0286(8) -0.0004(6) -0.0175(6) -0.0123(6)
C2 0.0223(9) 0.0125(8) 0.0189(9) -0.0016(7) -0.0109(7) -0.0003(7)
F3 0.0342(7) 0.0219(6) 0.0271(6) -0.0066(5) -0.0050(5) -0.0036(5)
O3 0.0280(7) 0.0181(7) 0.0247(7) -0.0050(5) -0.0097(6) 0.0047(5)
C3 0.0207(9) 0.0151(8) 0.0182(9) -0.0032(7) -0.0095(7) 0.0008(7)
F4 0.0354(7) 0.0207(6) 0.0305(6) -0.0045(5) -0.0094(5) -0.0029(5)
O4 0.0380(8) 0.0232(7) 0.0297(8) -0.0109(6) -0.0200(6) 0.0060(6)
C4 0.0178(8) 0.0154(8) 0.0180(8) -0.0016(7) -0.0086(7) 0.0014(6)
F5 0.0256(6) 0.0419(7) 0.0262(6) -0.0082(5) -0.0114(5) -0.0019(5)
O5 0.0216(7) 0.0260(7) 0.0264(7) -0.0051(6) -0.0126(6) -0.0003(5)
C5 0.0176(8) 0.0147(8) 0.0183(8) -0.0034(7) -0.0095(7) 0.0014(6)
F6 0.0245(6) 0.0361(7) 0.0337(7) -0.0110(5) -0.0125(5) 0.0023(5)
O6 0.0316(8) 0.0189(7) 0.0346(8) -0.0005(6) -0.0214(6) -0.0048(6)
C6 0.0181(8) 0.0155(8) 0.0176(8) -0.0037(7) -0.0082(7) 0.0011(6)
C7 0.0190(9) 0.0150(8) 0.0213(9) -0.0016(7) -0.0094(7) -0.0018(7)
N8 0.0191(7) 0.0163(7) 0.0197(8) -0.0027(6) -0.0074(6) -0.0029(6)
C9 0.0194(9) 0.0193(9) 0.0241(9) -0.0057(7) -0.0103(7) -0.0022(7)
C10 0.0219(9) 0.0210(9) 0.0221(9) -0.0046(7) -0.0069(7) -0.0042(7)
C11 0.0301(10) 0.0223(10) 0.0223(10) -0.0011(8) -0.0091(8) -0.0039(8)
C12 0.0375(11) 0.0255(10) 0.0223(10) -0.0020(8) -0.0165(8) -0.0050(8)
C13 0.0267(10) 0.0216(9) 0.0229(9) -0.0044(8) -0.0118(8) -0.0050(7)
C14 0.0259(10) 0.0213(9) 0.0258(10) -0.0025(8) -0.0098(8) -0.0069(8)
C15 0.0226(9) 0.0149(8) 0.0195(9) -0.0049(7) -0.0074(7) 0.0026(7)
N16 0.0179(7) 0.0161(7) 0.0188(7) -0.0048(6) -0.0070(6) 0.0018(6)
C17 0.0175(8) 0.0193(9) 0.0193(9) -0.0062(7) -0.0061(7) 0.0014(7)
C18 0.0162(8) 0.0178(9) 0.0202(9) -0.0044(7) -0.0053(7) 0.0002(7)
C19 0.0174(8) 0.0184(9) 0.0201(9) -0.0025(7) -0.0063(7) 0.0006(7)
C20 0.0226(9) 0.0239(9) 0.0199(9) -0.0059(7) -0.0083(7) 0.0002(7)
C21 0.0202(9) 0.0210(9) 0.0212(9) -0.0082(7) -0.0074(7) 0.0009(7)
C22 0.0192(9) 0.0170(9) 0.0193(9) -0.0045(7) -0.0048(7) -0.0005(7)
C23 0.0173(8) 0.0163(8) 0.0201(9) -0.0041(7) -0.0101(7) -0.0005(6)
N24 0.0167(7) 0.0161(7) 0.0178(7) -0.0039(6) -0.0079(6) -0.0009(6)
C25 0.0188(8) 0.0143(8) 0.0193(9) -0.0043(7) -0.0088(7) 0.0000(6)
C26 0.0186(8) 0.0178(9) 0.0194(9) -0.0068(7) -0.0093(7) 0.0014(7)
C27 0.0226(9) 0.0217(9) 0.0183(9) -0.0043(7) -0.0098(7) 0.0006(7)
C28 0.0254(10) 0.0216(9) 0.0193(9) 0.0013(7) -0.0093(7) -0.0038(7)
C29 0.0199(9) 0.0205(9) 0.0208(9) -0.0029(7) -0.0082(7) -0.0050(7)
C30 0.0212(9) 0.0219(9) 0.0157(8) -0.0049(7) -0.0081(7) -0.0012(7)
C31 0.0216(9) 0.0147(8) 0.0221(9) -0.0068(7) -0.0092(7) 0.0001(7)
C32 0.0398(12) 0.0221(10) 0.0281(10) -0.0076(8) -0.0191(9) -0.0029(8)
C33 0.0162(8) 0.0197(9) 0.0226(9) -0.0071(7) -0.0068(7) 0.0008(7)
C34 0.0221(9) 0.0241(10) 0.0239(10) -0.0049(8) -0.0068(7) -0.0026(7)
C35 0.0185(9) 0.0191(9) 0.0238(9) -0.0078(7) -0.0071(7) -0.0002(7)
C36 0.0216(10) 0.0221(10) 0.0408(12) -0.0083(9) -0.0111(8) 0.0053(8)
O1W 0.0266(8) 0.0258(8) 0.0505(10) -0.0057(7) 0.0046(7) -0.0011(6)
O2W 0.0368(9) 0.0504(10) 0.0272(8) -0.0153(8) -0.0072(7) -0.0068(7)

loop_
_atom_type_symbol
_atom_type_description
_atom_type_scat_dispersion_real
_atom_type_scat_dispersion_imag
_atom_type_scat_source
C C 0.0033 0.0016 'International Tables Vol C Tables 4.2.6.8 and 6.1.1.4'
H H 0.0000 0.0000 'International Tables Vol C Tables 4.2.6.8 and 6.1.1.4'
N N 0.0061 0.0033 'International Tables Vol C Tables 4.2.6.8 and 6.1.1.4'
O O 0.0106 0.0060 'International Tables Vol C Tables 4.2.6.8 and 6.1.1.4'
F F 0.0171 0.0103 'International Tables Vol C Tables 4.2.6.8 and 6.1.1.4'
P P 0.1023 0.0942 'International Tables Vol C Tables 4.2.6.8 and 6.1.1.4'

loop_
_geom_angle_atom_site_label_1
_geom_angle_atom_site_label_2
_geom_angle_atom_site_label_3
_geom_angle
_geom_angle_site_symmetry_1
_geom_angle_site_symmetry_3
_geom_angle_publ_flag
F6 P1 F5 179.28(7) . . ?
F6 P1 F1 90.11(7) . . ?
F5 P1 F1 90.42(7) . . ?
F6 P1 F4 90.28(7) . . ?
F5 P1 F4 90.20(7) . . ?
F1 P1 F4 90.58(7) . . ?
F6 P1 F3 89.58(7) . . ?
F5 P1 F3 89.93(7) . . ?
F1 P1 F3 90.19(6) . . ?
F4 P1 F3 179.22(7) . . ?
F6 P1 F2 89.78(6) . . ?
F5 P1 F2 89.69(6) . . ?
F1 P1 F2 179.45(7) . . ?
F4 P1 F2 89.96(6) . . ?
F3 P1 F2 89.27(6) . . ?
C2 C1 C6 120.62(16) . . ?
C2 C1 C7 119.30(15) . . ?
C6 C1 C7 120.01(16) . . ?
C1 C2 C3 119.44(16) . . ?
C1 C2 C31 119.90(16) . . ?
C3 C2 C31 120.65(16) . . ?
C4 C3 C2 121.00(17) . . ?
C4 C3 C15 119.89(16) . . ?
C2 C3 C15 119.10(15) . . ?
C3 C4 C5 118.70(16) . . ?
C3 C4 C33 121.21(16) . . ?
C5 C4 C33 120.00(15) . . ?
C4 C5 C6 121.39(16) . . ?
C4 C5 C23 118.71(15) . . ?
C6 C5 C23 119.90(16) . . ?
C5 C6 C1 118.74(16) . . ?
C5 C6 C35 120.25(15) . . ?
C1 C6 C35 120.97(15) . . ?
N8 C7 C1 113.72(14) . . ?
C13 N8 C9 121.09(16) . . ?
C13 N8 C7 120.04(14) . . ?
C9 N8 C7 118.84(15) . . ?
N8 C9 C10 120.06(17) . . ?
C9 C10 C11 119.00(17) . . ?
C9 C10 C14 120.87(17) . . ?
C11 C10 C14 120.11(17) . . ?
C12 C11 C10 119.95(18) . . ?
C13 C12 C11 119.08(18) . . ?
N8 C13 C12 120.82(17) . . ?
O1 C14 O2 126.65(17) . . ?
O1 C14 C10 117.78(17) . . ?
O2 C14 C10 115.56(16) . . ?
N16 C15 C3 111.72(14) . . ?
C17 N16 C21 120.85(16) . . ?
C17 N16 C15 119.40(15) . . ?
C21 N16 C15 119.74(15) . . ?
N16 C17 C18 120.98(16) . . ?
C17 C18 C19 118.68(17) . . ?
C17 C18 C22 119.91(16) . . ?
C19 C18 C22 121.38(16) . . ?
C20 C19 C18 119.59(17) . . ?
C21 C20 C19 119.69(17) . . ?
N16 C21 C20 120.19(17) . . ?
O3 C22 O4 127.47(17) . . ?
O3 C22 C18 116.30(16) . . ?
O4 C22 C18 116.19(16) . . ?
N24 C23 C5 112.55(14) . . ?
C29 N24 C25 121.13(15) . . ?
C29 N24 C23 120.11(14) . . ?
C25 N24 C23 118.72(14) . . ?
N24 C25 C26 120.04(16) . . ?
C25 C26 C27 119.47(16) . . ?
C25 C26 C30 120.70(16) . . ?
C27 C26 C30 119.78(16) . . ?
C28 C27 C26 119.27(17) . . ?
C29 C28 C27 119.49(17) . . ?
N24 C29 C28 120.51(16) . . ?
O5 C30 O6 125.88(17) . . ?
O5 C30 C26 119.45(16) . . ?
O6 C30 C26 114.66(15) . . ?
C2 C31 C32 112.90(15) . . ?
C4 C33 C34 110.93(15) . . ?
C6 C35 C36 111.35(16) . . ?

loop_
_geom_bond_atom_site_label_1
_geom_bond_atom_site_label_2
_geom_bond_distance
_geom_bond_site_symmetry_2
_geom_bond_publ_flag
P1 F6 1.5985(12) . ?
P1 F5 1.5998(12) . ?
P1 F1 1.6015(12) . ?
P1 F4 1.6016(12) . ?
P1 F3 1.6108(12) . ?
P1 F2 1.6183(12) . ?
O1 C14 1.234(2) . ?
C1 C2 1.406(3) . ?
C1 C6 1.411(2) . ?
C1 C7 1.521(2) . ?
O2 C14 1.282(2) . ?
C2 C3 1.407(2) . ?
C2 C31 1.517(2) . ?
O3 C22 1.243(2) . ?
C3 C4 1.405(2) . ?
C3 C15 1.516(2) . ?
O4 C22 1.258(2) . ?
C4 C5 1.409(3) . ?
C4 C33 1.517(2) . ?
O5 C30 1.223(2) . ?
C5 C6 1.409(2) . ?
C5 C23 1.511(2) . ?
O6 C30 1.289(2) . ?
C6 C35 1.517(2) . ?
C7 N8 1.504(2) . ?
N8 C13 1.343(2) . ?
N8 C9 1.355(2) . ?
C9 C10 1.381(3) . ?
C10 C11 1.390(3) . ?
C10 C14 1.511(2) . ?
C11 C12 1.378(3) . ?
C12 C13 1.375(3) . ?
C15 N16 1.495(2) . ?
N16 C17 1.353(2) . ?
N16 C21 1.357(2) . ?
C17 C18 1.376(3) . ?
C18 C19 1.392(2) . ?
C18 C22 1.528(2) . ?
C19 C20 1.392(3) . ?
C20 C21 1.369(3) . ?
C23 N24 1.504(2) . ?
N24 C29 1.348(2) . ?
N24 C25 1.350(2) . ?
C25 C26 1.382(2) . ?
C26 C27 1.391(3) . ?
C26 C30 1.506(2) . ?
C27 C28 1.381(3) . ?
C28 C29 1.379(3) . ?
C31 C32 1.535(3) . ?
C33 C34 1.536(3) . ?
C35 C36 1.527(3) . ?

loop_
_geom_hbond_atom_site_label_D
_geom_hbond_atom_site_label_H
_geom_hbond_atom_site_label_A
_geom_hbond_distance_DH
_geom_hbond_distance_HA
_geom_hbond_distance_DA
_geom_hbond_angle_DHA
_geom_hbond_site_symmetry_A
O6 H6 O2 1.19(3) 1.27(3) 2.4521(18) 172(3) 1_445
O6 H6 O1 1.19(3) 2.60(3) 3.322(2) 117(2) 1_445
O2W H3W O4 0.958(2) 1.962(8) 2.897(2) 165(2) .
O2W H4W O1 0.958(2) 2.102(12) 3.009(2) 157(3) 1_456
O1W H1W O1 0.958(2) 1.865(10) 2.793(2) 163(3) .
O1W H2W O5 0.958(2) 1.995(11) 2.913(2) 160(3) 2_785
